data_1542999
loop_
_publ_author_name
'Chen, Jianhui'
'Chen, Chenhui'
'Ji, Chonglei'
'Lu, Zhan'

_publ_section_title
;
 Cobalt-Catalyzed Asymmetric Hydrogenation of 1,1-Diarylethenes.
;
_journal_issue 7
_journal_name_full 'Organic letters'
_journal_page_first 1594
_journal_page_last 1597
_journal_paper_doi 10.1021/acs.orglett.6b00453
_journal_volume 18
_journal_year 2016
_chemical_absolute_configuration rmad
_chemical_formula_moiety 'C15 H15 Cl'
_chemical_formula_sum 'C15 H15 Cl'
_chemical_formula_weight 230.72
_chemical_name_systematic
;
 ? 
;
_space_group_crystal_system orthorhombic
_space_group_IT_number 19
_space_group_name_Hall 'P 2ac 2ab'
_space_group_name_H-M_alt 'P 21 21 21'
_symmetry_space_group_name_Hall 'P 2ac 2ab'
_symmetry_space_group_name_H-M 'P 21 21 21'
_atom_sites_solution_hydrogens geom
_atom_sites_solution_primary direct
_atom_sites_solution_secondary difmap
_audit_creation_date 2016-03-01
_audit_creation_method
;
Olex2 1.2
(compiled 2014.03.20 svn.r2914 for OlexSys, GUI svn.r4816)
;
_cell_angle_alpha 90.00
_cell_angle_beta 90.00
_cell_angle_gamma 90.00
_cell_formula_units_Z 8
_cell_length_a 7.1220(5)
_cell_length_b 12.4596(9)
_cell_length_c 29.1959(18)
_cell_measurement_reflns_used 3825
_cell_measurement_temperature 293(2)
_cell_measurement_theta_max 29.4895
_cell_measurement_theta_min 3.1762
_cell_volume 2590.8(3)
_computing_cell_refinement
;
CrysAlisPro, Agilent Technologies,
Version 1.171.35.11 (release 16-05-2011 CrysAlis171 .NET)
(compiled May 16 2011,17:55:39)
;
_computing_data_collection
;
CrysAlisPro, Agilent Technologies,
Version 1.171.35.11 (release 16-05-2011 CrysAlis171 .NET)
(compiled May 16 2011,17:55:39)
;
_computing_data_reduction
;
CrysAlisPro, Agilent Technologies,
Version 1.171.35.11 (release 16-05-2011 CrysAlis171 .NET)
(compiled May 16 2011,17:55:39)
;
_computing_molecular_graphics 'Olex2 (Dolomanov et al., 2009)'
_computing_publication_material 'Olex2 (Dolomanov et al., 2009)'
_computing_structure_refinement 'ShelXL (Sheldrick, 2008)'
_computing_structure_solution 'ShelXS (Sheldrick, 2008)'
_diffrn_ambient_temperature 293.15
_diffrn_detector_area_resol_mean 10.3592
_diffrn_measured_fraction_theta_full 0.998
_diffrn_measured_fraction_theta_max 0.905
_diffrn_measurement_device_type 'Xcalibur, Atlas, Gemini ultra'
_diffrn_measurement_method '\w scans'
_diffrn_orient_matrix_UB_11 -0.0621117000
_diffrn_orient_matrix_UB_12 0.0038554000
_diffrn_orient_matrix_UB_13 0.0189349000
_diffrn_orient_matrix_UB_21 0.0007050000
_diffrn_orient_matrix_UB_22 0.0567354000
_diffrn_orient_matrix_UB_23 -0.0019393000
_diffrn_orient_matrix_UB_31 -0.0778489000
_diffrn_orient_matrix_UB_32 -0.0023925000
_diffrn_orient_matrix_UB_33 -0.0151064000
_diffrn_radiation_monochromator graphite
_diffrn_radiation_type MoK\a
_diffrn_radiation_wavelength 0.71073
_diffrn_reflns_av_R_equivalents 0.0431
_diffrn_reflns_av_unetI/netI 0.0515
_diffrn_reflns_limit_h_max 9
_diffrn_reflns_limit_h_min -9
_diffrn_reflns_limit_k_max 14
_diffrn_reflns_limit_k_min -15
_diffrn_reflns_limit_l_max 37
_diffrn_reflns_limit_l_min -34
_diffrn_reflns_number 18879
_diffrn_reflns_theta_full 26.00
_diffrn_reflns_theta_max 29.55
_diffrn_reflns_theta_min 3.18
_diffrn_source 'Enhance (Mo) X-ray Source'
_exptl_absorpt_coefficient_mu 0.266
_exptl_absorpt_correction_T_max 1.00000
_exptl_absorpt_correction_T_min 0.94606
_exptl_absorpt_correction_type multi-scan
_exptl_absorpt_process_details
;
CrysAlisPro, Agilent Technologies,
Version 1.171.35.11 (release 16-05-2011 CrysAlis171 .NET)
(compiled May 16 2011,17:55:39)
Empirical absorption correction using spherical harmonics,
 implemented in SCALE3 ABSPACK scaling algorithm.
;
_exptl_crystal_colour colourless
_exptl_crystal_colour_primary colourless
_exptl_crystal_density_diffrn 1.183
_exptl_crystal_density_method 'not measured'
_exptl_crystal_description block
_exptl_crystal_F_000 976
_exptl_crystal_size_max 0.49
_exptl_crystal_size_mid 0.46
_exptl_crystal_size_min 0.4
_refine_diff_density_max 0.160
_refine_diff_density_min -0.240
_refine_diff_density_rms 0.035
_refine_ls_abs_structure_details 'Flack (1983), 2551 Friedel pairs'
_refine_ls_abs_structure_Flack -0.05(8)
_refine_ls_extinction_method none
_refine_ls_goodness_of_fit_ref 1.020
_refine_ls_hydrogen_treatment constr
_refine_ls_matrix_type full
_refine_ls_number_parameters 293
_refine_ls_number_reflns 6267
_refine_ls_number_restraints 0
_refine_ls_restrained_S_all 1.020
_refine_ls_R_factor_all 0.1047
_refine_ls_R_factor_gt 0.0579
_refine_ls_shift/su_max 0.000
_refine_ls_shift/su_mean 0.000
_refine_ls_structure_factor_coef Fsqd
_refine_ls_weighting_details 'calc w=1/[\s^2^(Fo^2^)+(0.0540P)^2^+0.3361P] where P=(Fo^2^+2Fc^2^)/3'
_refine_ls_weighting_scheme calc
_refine_ls_wR_factor_gt 0.1201
_refine_ls_wR_factor_ref 0.1420
_reflns_number_gt 3832
_reflns_number_total 6267
_reflns_threshold_expression >2sigma(I)
_cod_data_source_file ol6b00453_si_002.cif
_cod_data_source_block 160301_cjh219513_2nd
_cod_database_code 1542999
_chemical_oxdiff_formula 'c10 h10 Cl1'
_reflns_odcompleteness_completeness 99.64
_reflns_odcompleteness_iscentric 1
_reflns_odcompleteness_theta 26.32
_olex2_refinement_description
;
1. Fixed Uiso
 At 1.2 times of:
  All C(H) groups
 At 1.5 times of:
  All C(H,H,H) groups
2.a Ternary CH refined with riding coordinates:
 C8(H8), C23(H23)
2.b Aromatic/amide H refined with riding coordinates:
 C1(H1), C2(H2), C4(H4), C11(H11), C12(H12), C13(H13), C14(H14), C15(H15),
 C16(H16), C17(H17), C19(H19), C26(H26), C27(H27), C28(H28), C29(H29), C30(H30)
2.c Idealised Me refined as rotating group:
 C7(H7A,H7B,H7C), C9(H9A,H9B,H9C), C22(H22A,H22B,H22C), C24(H24A,H24B,H24C)
;

loop_
_space_group_symop_id
_space_group_symop_operation_xyz
1 'x, y, z'
2 '-x+1/2, -y, z+1/2'
3 'x+1/2, -y+1/2, -z'
4 '-x, y+1/2, -z+1/2'

loop_
_atom_site_label
_atom_site_type_symbol
_atom_site_fract_x
_atom_site_fract_y
_atom_site_fract_z
_atom_site_U_iso_or_equiv
_atom_site_adp_type
_atom_site_occupancy
_atom_site_calc_flag
_atom_site_refinement_flags_posn
Cl1 Cl 0.59660(15) 0.39907(7) 0.07381(3) 0.0892(3) Uani 1 d .
C1 C 0.9094(4) 0.1362(2) 0.08186(9) 0.0578(7) Uani 1 d .
H1 H 1.0075 0.1117 0.1001 0.069 Uiso 1 calc R
C2 C 0.8358(4) 0.2365(2) 0.09031(9) 0.0595(7) Uani 1 d .
H2 H 0.8834 0.2789 0.1138 0.071 Uiso 1 calc R
C3 C 0.6914(4) 0.2724(2) 0.06357(10) 0.0591(7) Uani 1 d .
C4 C 0.6202(4) 0.2104(2) 0.02870(9) 0.0589(7) Uani 1 d .
H4 H 0.5218 0.2362 0.0109 0.071 Uiso 1 calc R
C5 C 0.6945(4) 0.1095(2) 0.01999(8) 0.0549(7) Uani 1 d .
C6 C 0.8430(4) 0.0705(2) 0.04721(8) 0.0493(6) Uani 1 d .
C7 C 0.6142(5) 0.0436(3) -0.01862(11) 0.0777(9) Uani 1 d .
H7A H 0.5080 0.0802 -0.0315 0.117 Uiso 1 calc GR
H7B H 0.5754 -0.0251 -0.0071 0.117 Uiso 1 calc GR
H7C H 0.7081 0.0338 -0.0418 0.117 Uiso 1 calc GR
C8 C 0.9257(4) -0.0400(2) 0.03868(9) 0.0541(6) Uani 1 d .
H8 H 0.9401 -0.0469 0.0054 0.065 Uiso 1 calc R
C9 C 1.1226(4) -0.0539(3) 0.05932(12) 0.0795(9) Uani 1 d .
H9A H 1.1146 -0.0516 0.0921 0.119 Uiso 1 calc GR
H9B H 1.2027 0.0030 0.0488 0.119 Uiso 1 calc GR
H9C H 1.1737 -0.1217 0.0499 0.119 Uiso 1 calc GR
C10 C 0.7984(4) -0.1316(2) 0.05374(8) 0.0499(6) Uani 1 d .
C11 C 0.6393(4) -0.1176(2) 0.08010(9) 0.0572(7) Uani 1 d .
H11 H 0.6023 -0.0485 0.0881 0.069 Uiso 1 calc R
C12 C 0.5332(4) -0.2048(3) 0.09488(10) 0.0625(8) Uani 1 d .
H12 H 0.4271 -0.1937 0.1128 0.075 Uiso 1 calc R
C13 C 0.5846(5) -0.3067(2) 0.08303(11) 0.0692(8) Uani 1 d .
H13 H 0.5146 -0.3650 0.0932 0.083 Uiso 1 calc R
C14 C 0.7400(5) -0.3228(3) 0.05604(11) 0.0742(9) Uani 1 d .
H14 H 0.7746 -0.3921 0.0478 0.089 Uiso 1 calc R
C15 C 0.8448(4) -0.2365(2) 0.04117(9) 0.0625(7) Uani 1 d .
H15 H 0.9482 -0.2483 0.0224 0.075 Uiso 1 calc R
Cl2 Cl 1.1583(2) -0.46061(9) 0.14333(4) 0.1285(5) Uani 1 d .
C16 C 1.3155(4) -0.2259(3) 0.22740(11) 0.0710(8) Uani 1 d .
H16 H 1.4153 -0.2126 0.2471 0.085 Uiso 1 calc R
C17 C 1.3124(6) -0.3215(3) 0.20286(13) 0.0854(11) Uani 1 d .
H17 H 1.4085 -0.3715 0.2060 0.103 Uiso 1 calc R
C18 C 1.1652(6) -0.3402(3) 0.17416(11) 0.0765(10) Uani 1 d .
C19 C 1.0236(5) -0.2673(3) 0.16927(10) 0.0702(9) Uani 1 d .
H19 H 0.9256 -0.2814 0.1491 0.084 Uiso 1 calc R
C20 C 1.0244(4) -0.1726(3) 0.19405(9) 0.0580(7) Uani 1 d .
C21 C 1.1756(4) -0.1503(2) 0.22341(9) 0.0527(6) Uani 1 d .
C22 C 0.8596(5) -0.0971(3) 0.19015(12) 0.0855(10) Uani 1 d .
H22A H 0.7998 -0.0902 0.2195 0.128 Uiso 1 calc GR
H22B H 0.7713 -0.1251 0.1684 0.128 Uiso 1 calc GR
H22C H 0.9027 -0.0280 0.1801 0.128 Uiso 1 calc GR
C23 C 1.1798(4) -0.0451(2) 0.24945(8) 0.0579(7) Uani 1 d .
H23 H 1.0517 -0.0312 0.2602 0.070 Uiso 1 calc R
C24 C 1.3077(5) -0.0467(3) 0.29211(10) 0.0874(11) Uani 1 d .
H24A H 1.2756 -0.1070 0.3110 0.131 Uiso 1 calc GR
H24B H 1.2905 0.0184 0.3092 0.131 Uiso 1 calc GR
H24C H 1.4364 -0.0524 0.2827 0.131 Uiso 1 calc GR
C25 C 1.2343(4) 0.0478(2) 0.21813(9) 0.0545(7) Uani 1 d .
C26 C 1.3838(4) 0.0411(3) 0.18781(11) 0.0747(9) Uani 1 d .
H26 H 1.4515 -0.0226 0.1857 0.090 Uiso 1 calc R
C27 C 1.4331(6) 0.1268(3) 0.16101(13) 0.0931(12) Uani 1 d .
H27 H 1.5336 0.1202 0.1409 0.112 Uiso 1 calc R
C28 C 1.3387(6) 0.2205(3) 0.16323(11) 0.0815(10) Uani 1 d .
H28 H 1.3746 0.2782 0.1450 0.098 Uiso 1 calc R
C29 C 1.1896(5) 0.2298(3) 0.19246(11) 0.0801(10) Uani 1 d .
H29 H 1.1235 0.2940 0.1942 0.096 Uiso 1 calc R
C30 C 1.1380(5) 0.1446(3) 0.21906(10) 0.0708(9) Uani 1 d .
H30 H 1.0351 0.1516 0.2384 0.085 Uiso 1 calc R

loop_
_atom_site_aniso_label
_atom_site_aniso_U_11
_atom_site_aniso_U_22
_atom_site_aniso_U_33
_atom_site_aniso_U_23
_atom_site_aniso_U_13
_atom_site_aniso_U_12
Cl1 0.1178(8) 0.0469(4) 0.1028(6) 0.0053(4) 0.0142(5) 0.0130(5)
C1 0.0535(16) 0.0581(18) 0.0618(16) 0.0087(13) -0.0065(13) -0.0045(15)
C2 0.0702(18) 0.0492(17) 0.0590(15) -0.0003(13) -0.0035(15) -0.0106(16)
C3 0.0677(18) 0.0416(15) 0.0679(17) 0.0089(13) 0.0134(15) -0.0007(15)
C4 0.0602(18) 0.0504(17) 0.0661(17) 0.0111(13) -0.0069(14) 0.0036(15)
C5 0.0550(16) 0.0527(17) 0.0570(15) 0.0056(12) -0.0027(13) -0.0054(15)
C6 0.0449(14) 0.0476(16) 0.0555(14) 0.0066(11) 0.0043(12) -0.0026(12)
C7 0.081(2) 0.071(2) 0.0815(19) -0.0054(17) -0.0273(17) 0.000(2)
C8 0.0494(15) 0.0552(17) 0.0578(14) -0.0018(13) 0.0019(12) 0.0037(14)
C9 0.0502(17) 0.070(2) 0.118(2) 0.0000(19) -0.0059(17) 0.0060(17)
C10 0.0523(15) 0.0453(16) 0.0520(14) 0.0011(11) 0.0003(12) 0.0069(13)
C11 0.0580(17) 0.0442(16) 0.0693(16) 0.0000(13) 0.0061(14) 0.0100(13)
C12 0.0518(17) 0.059(2) 0.0770(19) 0.0070(15) 0.0073(14) 0.0027(15)
C13 0.075(2) 0.0488(18) 0.084(2) 0.0091(15) 0.0025(18) -0.0071(17)
C14 0.085(2) 0.0496(19) 0.088(2) -0.0040(16) 0.0084(19) 0.0040(17)
C15 0.0673(18) 0.0519(18) 0.0682(17) -0.0032(14) 0.0120(15) 0.0086(16)
Cl2 0.1812(12) 0.0764(7) 0.1278(8) -0.0328(6) 0.0654(8) -0.0213(8)
C16 0.0577(18) 0.067(2) 0.088(2) 0.0110(17) -0.0016(16) 0.0051(18)
C17 0.080(2) 0.068(2) 0.109(3) 0.017(2) 0.024(2) 0.019(2)
C18 0.097(3) 0.061(2) 0.0708(19) -0.0050(16) 0.032(2) -0.006(2)
C19 0.084(2) 0.074(2) 0.0532(16) -0.0003(16) 0.0063(15) -0.012(2)
C20 0.0598(18) 0.0594(19) 0.0547(16) 0.0094(14) -0.0009(13) -0.0018(15)
C21 0.0508(15) 0.0523(17) 0.0550(14) 0.0137(12) 0.0054(12) 0.0005(14)
C22 0.072(2) 0.088(3) 0.096(2) 0.0011(19) -0.0258(18) 0.012(2)
C23 0.0532(15) 0.0615(18) 0.0591(15) 0.0050(13) 0.0018(13) -0.0024(15)
C24 0.100(3) 0.091(3) 0.0706(19) 0.0095(18) -0.0133(18) -0.025(2)
C25 0.0563(16) 0.0521(17) 0.0551(15) -0.0026(13) 0.0058(12) -0.0010(14)
C26 0.0668(19) 0.0525(19) 0.105(2) 0.0026(17) 0.0314(18) 0.0042(17)
C27 0.098(3) 0.071(3) 0.110(3) 0.005(2) 0.052(2) -0.006(2)
C28 0.107(3) 0.061(2) 0.077(2) 0.0028(16) 0.015(2) -0.013(2)
C29 0.104(3) 0.050(2) 0.086(2) -0.0003(16) 0.008(2) 0.013(2)
C30 0.084(2) 0.061(2) 0.0670(17) -0.0051(15) 0.0216(17) 0.0088(19)

loop_
_atom_type_symbol
_atom_type_description
_atom_type_scat_dispersion_real
_atom_type_scat_dispersion_imag
_atom_type_scat_source
C C 0.0033 0.0016 'International Tables Vol C Tables 4.2.6.8 and 6.1.1.4'
H H 0.0000 0.0000 'International Tables Vol C Tables 4.2.6.8 and 6.1.1.4'
Cl Cl 0.1484 0.1585 'International Tables Vol C Tables 4.2.6.8 and 6.1.1.4'

loop_
_geom_angle_atom_site_label_1
_geom_angle_atom_site_label_2
_geom_angle_atom_site_label_3
_geom_angle
C2 C1 H1 118.8
C2 C1 C6 122.5(3)
C6 C1 H1 118.8
C1 C2 H2 120.6
C3 C2 C1 118.8(3)
C3 C2 H2 120.6
C2 C3 Cl1 119.4(2)
C2 C3 C4 121.1(3)
C4 C3 Cl1 119.5(2)
C3 C4 H4 119.9
C3 C4 C5 120.3(3)
C5 C4 H4 119.9
C4 C5 C6 119.7(2)
C4 C5 C7 119.1(2)
C6 C5 C7 121.2(3)
C1 C6 C5 117.7(3)
C1 C6 C8 121.6(2)
C5 C6 C8 120.8(2)
C5 C7 H7A 109.5
C5 C7 H7B 109.5
C5 C7 H7C 109.5
H7A C7 H7B 109.5
H7A C7 H7C 109.5
H7B C7 H7C 109.5
C6 C8 H8 106.4
C6 C8 C9 113.1(2)
C6 C8 C10 113.7(2)
C9 C8 H8 106.4
C10 C8 H8 106.4
C10 C8 C9 110.2(2)
C8 C9 H9A 109.5
C8 C9 H9B 109.5
C8 C9 H9C 109.5
H9A C9 H9B 109.5
H9A C9 H9C 109.5
H9B C9 H9C 109.5
C11 C10 C8 123.7(2)
C11 C10 C15 117.3(3)
C15 C10 C8 119.0(2)
C10 C11 H11 119.4
C10 C11 C12 121.3(3)
C12 C11 H11 119.4
C11 C12 H12 120.0
C13 C12 C11 120.1(3)
C13 C12 H12 120.0
C12 C13 H13 120.1
C12 C13 C14 119.8(3)
C14 C13 H13 120.1
C13 C14 H14 119.9
C13 C14 C15 120.2(3)
C15 C14 H14 119.9
C10 C15 H15 119.4
C14 C15 C10 121.2(3)
C14 C15 H15 119.4
C17 C16 H16 118.9
C21 C16 H16 118.9
C21 C16 C17 122.1(3)
C16 C17 H17 120.8
C18 C17 C16 118.4(3)
C18 C17 H17 120.8
C17 C18 Cl2 119.0(3)
C17 C18 C19 121.3(3)
C19 C18 Cl2 119.7(3)
C18 C19 H19 119.7
C18 C19 C20 120.6(3)
C20 C19 H19 119.7
C19 C20 C21 119.4(3)
C19 C20 C22 119.3(3)
C21 C20 C22 121.3(3)
C16 C21 C20 118.1(3)
C16 C21 C23 122.4(3)
C20 C21 C23 119.5(3)
C20 C22 H22A 109.5
C20 C22 H22B 109.5
C20 C22 H22C 109.5
H22A C22 H22B 109.5
H22A C22 H22C 109.5
H22B C22 H22C 109.5
C21 C23 H23 107.1
C21 C23 C24 113.9(3)
C21 C23 C25 111.1(2)
C24 C23 H23 107.1
C25 C23 H23 107.1
C25 C23 C24 110.1(2)
C23 C24 H24A 109.5
C23 C24 H24B 109.5
C23 C24 H24C 109.5
H24A C24 H24B 109.5
H24A C24 H24C 109.5
H24B C24 H24C 109.5
C26 C25 C23 122.1(3)
C26 C25 C30 116.4(3)
C30 C25 C23 121.5(2)
C25 C26 H26 119.5
C27 C26 C25 120.9(3)
C27 C26 H26 119.5
C26 C27 H27 119.3
C28 C27 C26 121.3(3)
C28 C27 H27 119.3
C27 C28 H28 120.3
C27 C28 C29 119.4(3)
C29 C28 H28 120.3
C28 C29 H29 120.1
C30 C29 C28 119.8(3)
C30 C29 H29 120.1
C25 C30 H30 118.9
C29 C30 C25 122.1(3)
C29 C30 H30 118.9

loop_
_geom_bond_atom_site_label_1
_geom_bond_atom_site_label_2
_geom_bond_distance
Cl1 C3 1.743(3)
C1 H1 0.9300
C1 C2 1.377(4)
C1 C6 1.385(4)
C2 H2 0.9300
C2 C3 1.366(4)
C3 C4 1.375(4)
C4 H4 0.9300
C4 C5 1.387(4)
C5 C6 1.410(4)
C5 C7 1.507(4)
C6 C8 1.517(4)
C7 H7A 0.9600
C7 H7B 0.9600
C7 H7C 0.9600
C8 H8 0.9800
C8 C9 1.537(4)
C8 C10 1.523(4)
C9 H9A 0.9600
C9 H9B 0.9600
C9 H9C 0.9600
C10 C11 1.381(4)
C10 C15 1.397(4)
C11 H11 0.9300
C11 C12 1.392(4)
C12 H12 0.9300
C12 C13 1.366(4)
C13 H13 0.9300
C13 C14 1.373(4)
C14 H14 0.9300
C14 C15 1.379(4)
C15 H15 0.9300
Cl2 C18 1.750(3)
C16 H16 0.9300
C16 C17 1.390(5)
C16 C21 1.377(4)
C17 H17 0.9300
C17 C18 1.362(5)
C18 C19 1.364(5)
C19 H19 0.9300
C19 C20 1.384(4)
C20 C21 1.404(4)
C20 C22 1.509(4)
C21 C23 1.516(4)
C22 H22A 0.9600
C22 H22B 0.9600
C22 H22C 0.9600
C23 H23 0.9800
C23 C24 1.543(4)
C23 C25 1.525(4)
C24 H24A 0.9600
C24 H24B 0.9600
C24 H24C 0.9600
C25 C26 1.387(4)
C25 C30 1.387(4)
C26 H26 0.9300
C26 C27 1.370(4)
C27 H27 0.9300
C27 C28 1.349(5)
C28 H28 0.9300
C28 C29 1.367(5)
C29 H29 0.9300
C29 C30 1.366(4)
C30 H30 0.9300

loop_
_geom_torsion_atom_site_label_1
_geom_torsion_atom_site_label_2
_geom_torsion_atom_site_label_3
_geom_torsion_atom_site_label_4
_geom_torsion
Cl1 C3 C4 C5 179.8(2)
C1 C2 C3 Cl1 180.0(2)
C1 C2 C3 C4 -0.1(4)
C1 C6 C8 C9 -19.9(3)
C1 C6 C8 C10 106.8(3)
C2 C1 C6 C5 0.1(4)
C2 C1 C6 C8 -179.7(2)
C2 C3 C4 C5 -0.1(4)
C3 C4 C5 C6 0.3(4)
C3 C4 C5 C7 -179.7(3)
C4 C5 C6 C1 -0.3(4)
C4 C5 C6 C8 179.5(2)
C5 C6 C8 C9 160.4(3)
C5 C6 C8 C10 -73.0(3)
C6 C1 C2 C3 0.1(4)
C6 C8 C10 C11 -11.2(3)
C6 C8 C10 C15 169.9(2)
C7 C5 C6 C1 179.7(3)
C7 C5 C6 C8 -0.6(4)
C8 C10 C11 C12 -176.7(3)
C8 C10 C15 C14 176.4(3)
C9 C8 C10 C11 116.9(3)
C9 C8 C10 C15 -62.0(3)
C10 C11 C12 C13 -0.6(4)
C11 C10 C15 C14 -2.5(4)
C11 C12 C13 C14 -0.8(5)
C12 C13 C14 C15 0.5(5)
C13 C14 C15 C10 1.2(5)
C15 C10 C11 C12 2.2(4)
Cl2 C18 C19 C20 178.6(2)
C16 C17 C18 Cl2 -179.5(2)
C16 C17 C18 C19 0.1(5)
C16 C21 C23 C24 -20.9(4)
C16 C21 C23 C25 104.2(3)
C17 C16 C21 C20 1.1(4)
C17 C16 C21 C23 -178.9(3)
C17 C18 C19 C20 -1.0(5)
C18 C19 C20 C21 1.9(4)
C18 C19 C20 C22 -176.1(3)
C19 C20 C21 C16 -1.9(4)
C19 C20 C21 C23 178.1(2)
C20 C21 C23 C24 159.1(3)
C20 C21 C23 C25 -75.8(3)
C21 C16 C17 C18 -0.2(5)
C21 C23 C25 C26 -46.0(4)
C21 C23 C25 C30 135.1(3)
C22 C20 C21 C16 176.0(3)
C22 C20 C21 C23 -4.0(4)
C23 C25 C26 C27 -178.1(3)
C23 C25 C30 C29 177.5(3)
C24 C23 C25 C26 81.2(3)
C24 C23 C25 C30 -97.7(3)
C25 C26 C27 C28 0.2(6)
C26 C25 C30 C29 -1.5(5)
C26 C27 C28 C29 -0.7(6)
C27 C28 C29 C30 0.1(5)
C28 C29 C30 C25 1.1(5)
C30 C25 C26 C27 0.9(5)
